data_1560565
loop_
_publ_author_name
'Ye\,silel, Okan Zafer'
'Karamahmut, Bing\"ul'
'Semerci, Fatih'
'Darcan, Cihan'
'Y\?ilmaz, Filiz'

_publ_section_title
;
 A series of silver(I) coordination polymers with saccarinate and flexible
 aliphatic diamines
;
_journal_name_full 'Journal of Solid State Chemistry'
_journal_page_first 174
_journal_page_last 188
_journal_paper_doi 10.1016/j.jssc.2017.01.022
_journal_volume 249
_journal_year 2017
_chemical_formula_moiety 'C22 H30 Ag2 N4 O7 S2'
_chemical_formula_sum 'C22 H30 Ag2 N4 O7 S2'
_chemical_formula_weight 742.36
_space_group_IT_number 14
_space_group_name_Hall '-P 2ybc'
_space_group_name_H-M_alt 'P 1 21/c 1'
_symmetry_cell_setting monoclinic
_symmetry_space_group_name_Hall '-P 2ybc'
_symmetry_space_group_name_H-M 'P 1 21/c 1'
_atom_sites_solution_hydrogens geom
_atom_sites_solution_primary direct
_atom_sites_solution_secondary difmap
_cell_angle_alpha 90.00
_cell_angle_beta 104.6810(10)
_cell_angle_gamma 90.00
_cell_formula_units_Z 4
_cell_length_a 11.5569(3)
_cell_length_b 21.4349(5)
_cell_length_c 10.9614(3)
_cell_measurement_reflns_used 9937
_cell_measurement_temperature 106(2)
_cell_measurement_theta_max 28.36
_cell_measurement_theta_min 2.63
_cell_volume 2626.72(12)
_computing_cell_refinement 'Bruker SAINT'
_computing_data_collection 'Bruker APEX2'
_computing_data_reduction 'Bruker SAINT'
_computing_molecular_graphics 'Bruker SHELXTL'
_computing_publication_material 'Bruker SHELXTL'
_computing_structure_refinement 'SHELXL-97 (Sheldrick, 2008)'
_computing_structure_solution 'SHELXS-97 (Sheldrick, 2008)'
_diffrn_ambient_temperature 106(2)
_diffrn_measured_fraction_theta_full 0.996
_diffrn_measured_fraction_theta_max 0.996
_diffrn_measurement_device_type 'Bruker APEX-II CCD'
_diffrn_measurement_method 'phi and omega scans'
_diffrn_radiation_monochromator graphite
_diffrn_radiation_source 'fine-focus sealed tube'
_diffrn_radiation_type MoK\a
_diffrn_radiation_wavelength 0.71073
_diffrn_reflns_av_R_equivalents 0.0248
_diffrn_reflns_av_sigmaI/netI 0.0271
_diffrn_reflns_limit_h_max 15
_diffrn_reflns_limit_h_min -15
_diffrn_reflns_limit_k_max 28
_diffrn_reflns_limit_k_min -28
_diffrn_reflns_limit_l_max 10
_diffrn_reflns_limit_l_min -14
_diffrn_reflns_number 25009
_diffrn_reflns_theta_full 28.36
_diffrn_reflns_theta_max 28.36
_diffrn_reflns_theta_min 1.82
_exptl_absorpt_coefficient_mu 1.700
_exptl_absorpt_correction_T_max 0.8220
_exptl_absorpt_correction_T_min 0.5569
_exptl_absorpt_correction_type integration
_exptl_absorpt_process_details '(SADABS; Bruker, 2004)'
_exptl_crystal_colour yellow
_exptl_crystal_density_diffrn 1.877
_exptl_crystal_density_method 'not measured'
_exptl_crystal_description block
_exptl_crystal_F_000 1488
_exptl_crystal_size_max 0.39
_exptl_crystal_size_mid 0.35
_exptl_crystal_size_min 0.12
_refine_diff_density_max 0.609
_refine_diff_density_min -0.525
_refine_diff_density_rms 0.163
_refine_ls_extinction_method none
_refine_ls_goodness_of_fit_ref 1.159
_refine_ls_hydrogen_treatment mixed
_refine_ls_matrix_type full
_refine_ls_number_parameters 356
_refine_ls_number_reflns 6547
_refine_ls_number_restraints 1
_refine_ls_restrained_S_all 1.159
_refine_ls_R_factor_all 0.0308
_refine_ls_R_factor_gt 0.0231
_refine_ls_shift/su_max 0.001
_refine_ls_shift/su_mean 0.000
_refine_ls_structure_factor_coef Fsqd
_refine_ls_weighting_details 'calc w=1/[\s^2^(Fo^2^)+(0.0354P)^2^+1.0379P] where P=(Fo^2^+2Fc^2^)/3'
_refine_ls_weighting_scheme calc
_refine_ls_wR_factor_gt 0.0576
_refine_ls_wR_factor_ref 0.0725
_reflns_number_gt 5670
_reflns_number_total 6547
_reflns_threshold_expression >2\s(I)
_cod_data_source_file JSSC-2017-249-174.cif
_cod_data_source_block 5a
_cod_depositor_comments
;
The following automatic conversions were performed:

data item '_symmetry_cell_setting' value 'Monoclinic' was changed to
'monoclinic' in accordance with the built-in table derived from the
CIF Core dictionary named 'cif_core.dic' version 2.4.5 last updated
on 2014-11-21.

Automatic conversion script
Id: cif_fix_values 8369 2020-08-20 11:38:08Z andrius 
;
_cod_original_sg_symbol_H-M P2(1)/c
_cod_database_code 1560565

loop_
_symmetry_equiv_pos_as_xyz
'x, y, z'
'-x, y+1/2, -z+1/2'
'-x, -y, -z'
'x, -y-1/2, z-1/2'

loop_
_atom_site_label
_atom_site_type_symbol
_atom_site_fract_x
_atom_site_fract_y
_atom_site_fract_z
_atom_site_U_iso_or_equiv
_atom_site_adp_type
_atom_site_occupancy
_atom_site_symmetry_multiplicity
_atom_site_calc_flag
_atom_site_refinement_flags
_atom_site_disorder_assembly
_atom_site_disorder_group
Ag2 Ag 0.283900(18) 0.211428(9) 0.436046(18) 0.01781(6) Uani 1 1 d . . .
Ag1 Ag 0.373030(17) 0.082315(9) 0.504597(17) 0.01438(6) Uani 1 1 d . . .
S1 S 0.28310(5) 0.11656(3) 0.75843(6) 0.01259(12) Uani 1 1 d . . .
S2 S 0.43431(5) 0.06307(3) 0.22881(6) 0.01315(12) Uani 1 1 d . . .
O1 O 0.30257(16) 0.18278(8) 0.77730(17) 0.0179(4) Uani 1 1 d . . .
O1W O 0.55211(19) 0.12208(10) 0.6907(2) 0.0221(4) Uani 1 1 d . . .
O2 O 0.38019(16) 0.07750(8) 0.82330(17) 0.0171(4) Uani 1 1 d . . .
O3 O 0.06896(16) 0.07579(8) 0.45981(16) 0.0182(4) Uani 1 1 d . . .
O4 O 0.37138(16) 0.00525(8) 0.19275(17) 0.0187(4) Uani 1 1 d . . .
O5 O 0.36592(16) 0.11840(8) 0.18120(16) 0.0186(4) Uani 1 1 d . . .
N3 N 0.1656(2) 0.16425(11) 0.2820(2) 0.0190(5) Uani 1 1 d . . .
N1 N 0.24233(18) 0.09984(10) 0.60864(19) 0.0135(4) Uani 1 1 d . . .
O6 O 0.66997(17) 0.07027(9) 0.52573(17) 0.0202(4) Uani 1 1 d . . .
C15 C 0.0920(3) 0.20378(13) 0.1805(3) 0.0216(6) Uani 1 1 d . . .
H15B H 0.0388 0.1769 0.1168 0.026 Uiso 1 1 calc R . .
H15A H 0.1451 0.2269 0.1382 0.026 Uiso 1 1 calc R . .
C16 C 0.0170(2) 0.24974(12) 0.2325(3) 0.0196(5) Uani 1 1 d . . .
H16A H 0.0707 0.2762 0.2966 0.024 Uiso 1 1 calc R . .
H16B H -0.0261 0.2773 0.1634 0.024 Uiso 1 1 calc R . .
C17 C -0.0730(2) 0.21844(12) 0.2917(3) 0.0217(6) Uani 1 1 d . . .
H17A H -0.1243 0.1906 0.2285 0.026 Uiso 1 1 calc R . .
H17B H -0.0294 0.1921 0.3628 0.026 Uiso 1 1 calc R . .
C18 C -0.1519(2) 0.26363(12) 0.3397(3) 0.0205(5) Uani 1 1 d . . .
H18B H -0.1938 0.2909 0.2695 0.025 Uiso 1 1 calc R . .
H18A H -0.1012 0.2904 0.4055 0.025 Uiso 1 1 calc R . .
C19 C 0.7561(2) 0.23083(12) 0.3942(3) 0.0207(6) Uani 1 1 d . . .
H19A H 0.7038 0.2053 0.3271 0.025 Uiso 1 1 calc R . .
H19B H 0.7983 0.2021 0.4615 0.025 Uiso 1 1 calc R . .
N4 N 0.4135(2) 0.25014(12) 0.5919(2) 0.0200(5) Uani 1 1 d . . .
C22 C 0.5118(2) 0.28341(12) 0.5557(3) 0.0192(5) Uani 1 1 d . . .
H22B H 0.5674 0.3007 0.6323 0.023 Uiso 1 1 calc R . .
H22A H 0.4784 0.3187 0.4995 0.023 Uiso 1 1 calc R . .
C21 C 0.5796(2) 0.24089(12) 0.4894(3) 0.0201(5) Uani 1 1 d . . .
H21B H 0.5233 0.2226 0.4145 0.024 Uiso 1 1 calc R . .
H21A H 0.6146 0.2062 0.5466 0.024 Uiso 1 1 calc R . .
C20 C 0.6787(2) 0.27440(12) 0.4481(3) 0.0214(6) Uani 1 1 d . . .
H20A H 0.6428 0.3060 0.3837 0.026 Uiso 1 1 calc R . .
H20B H 0.7296 0.2967 0.5214 0.026 Uiso 1 1 calc R . .
C7 C 0.1475(2) 0.09532(11) 0.7919(2) 0.0134(5) Uani 1 1 d . . .
C6 C 0.1199(2) 0.09167(12) 0.9077(2) 0.0170(5) Uani 1 1 d . . .
H6 H 0.1771 0.1015 0.9841 0.020 Uiso 1 1 calc R . .
C5 C 0.0048(2) 0.07291(12) 0.9064(3) 0.0203(6) Uani 1 1 d . . .
H5 H -0.0178 0.0697 0.9837 0.024 Uiso 1 1 calc R . .
C4 C -0.0784(2) 0.05867(13) 0.7935(3) 0.0212(6) Uani 1 1 d . . .
H4 H -0.1569 0.0463 0.7952 0.025 Uiso 1 1 calc R . .
C3 C -0.0488(2) 0.06221(12) 0.6787(2) 0.0180(5) Uani 1 1 d . . .
H3 H -0.1056 0.0523 0.6021 0.022 Uiso 1 1 calc R . .
C2 C 0.0669(2) 0.08075(11) 0.6793(2) 0.0138(5) Uani 1 1 d . . .
C1 C 0.1228(2) 0.08507(11) 0.5695(2) 0.0148(5) Uani 1 1 d . . .
N2 N 0.48607(19) 0.06774(10) 0.38082(19) 0.0145(4) Uani 1 1 d . . .
C14 C 0.5743(2) 0.06332(11) 0.1923(2) 0.0130(5) Uani 1 1 d . . .
C13 C 0.6005(2) 0.06061(11) 0.0761(2) 0.0142(5) Uani 1 1 d . . .
H13 H 0.5394 0.0597 -0.0003 0.017 Uiso 1 1 calc R . .
C12 C 0.7212(2) 0.05930(11) 0.0770(2) 0.0158(5) Uani 1 1 d . . .
H12 H 0.7433 0.0576 -0.0007 0.019 Uiso 1 1 calc R . .
C11 C 0.8100(2) 0.06042(11) 0.1897(2) 0.0159(5) Uani 1 1 d . . .
H11 H 0.8916 0.0592 0.1875 0.019 Uiso 1 1 calc R . .
C10 C 0.7815(2) 0.06334(11) 0.3055(2) 0.0151(5) Uani 1 1 d . . .
H10 H 0.8422 0.0643 0.3824 0.018 Uiso 1 1 calc R . .
C9 C 0.6616(2) 0.06475(11) 0.3048(2) 0.0127(5) Uani 1 1 d . . .
C8 C 0.6090(2) 0.06787(11) 0.4158(2) 0.0147(5) Uani 1 1 d . . .
H3A H 0.125(3) 0.1420(15) 0.310(3) 0.022 Uiso 1 1 d . . .
H3B H 0.207(3) 0.1426(14) 0.248(3) 0.022 Uiso 1 1 d . . .
H1A H 0.597(3) 0.1098(18) 0.653(3) 0.045(12) Uiso 1 1 d D . .
H1B H 0.542(4) 0.102(2) 0.740(4) 0.054(14) Uiso 1 1 d D . .
H4A H 0.382(3) 0.2728(16) 0.636(3) 0.028(9) Uiso 1 1 d . . .
H4B H 0.438(3) 0.2223(16) 0.636(3) 0.027(9) Uiso 1 1 d . . .

loop_
_atom_site_aniso_label
_atom_site_aniso_U_11
_atom_site_aniso_U_22
_atom_site_aniso_U_33
_atom_site_aniso_U_23
_atom_site_aniso_U_13
_atom_site_aniso_U_12
Ag2 0.01554(11) 0.01850(10) 0.01886(11) -0.00015(7) 0.00339(8) 0.00028(7)
Ag1 0.01371(10) 0.01805(10) 0.01231(10) 0.00015(7) 0.00499(8) 0.00139(7)
S1 0.0124(3) 0.0143(3) 0.0107(3) -0.0010(2) 0.0023(2) -0.0002(2)
S2 0.0111(3) 0.0168(3) 0.0115(3) -0.0004(2) 0.0027(2) 0.0003(2)
O1 0.0194(9) 0.0161(9) 0.0190(9) -0.0038(7) 0.0062(8) -0.0031(7)
O1W 0.0234(11) 0.0258(11) 0.0188(10) 0.0007(9) 0.0084(9) -0.0005(9)
O2 0.0142(9) 0.0209(9) 0.0147(9) 0.0013(7) 0.0009(7) 0.0026(7)
O3 0.0158(9) 0.0272(10) 0.0106(9) -0.0017(7) 0.0013(7) -0.0030(8)
O4 0.0167(9) 0.0222(9) 0.0171(9) -0.0031(7) 0.0042(8) -0.0044(7)
O5 0.0156(9) 0.0239(10) 0.0163(9) 0.0032(7) 0.0040(8) 0.0060(7)
N3 0.0170(12) 0.0210(12) 0.0204(12) -0.0002(9) 0.0072(10) 0.0011(9)
N1 0.0133(10) 0.0171(10) 0.0100(10) -0.0016(8) 0.0027(8) -0.0008(8)
O6 0.0163(9) 0.0325(10) 0.0106(9) -0.0005(8) 0.0011(7) -0.0001(8)
C15 0.0182(14) 0.0267(14) 0.0192(14) 0.0020(11) 0.0036(11) 0.0010(11)
C16 0.0163(13) 0.0180(12) 0.0226(14) 0.0020(10) 0.0013(11) 0.0020(10)
C17 0.0180(14) 0.0176(12) 0.0300(15) -0.0012(11) 0.0070(12) 0.0000(11)
C18 0.0172(13) 0.0175(12) 0.0259(14) 0.0005(11) 0.0036(11) 0.0010(10)
C19 0.0170(13) 0.0189(12) 0.0254(14) -0.0019(11) 0.0042(11) -0.0010(11)
N4 0.0241(13) 0.0170(11) 0.0197(12) 0.0010(10) 0.0071(11) -0.0008(10)
C22 0.0189(14) 0.0183(12) 0.0201(13) 0.0008(10) 0.0042(11) -0.0021(10)
C21 0.0189(13) 0.0166(12) 0.0247(14) -0.0020(10) 0.0053(11) -0.0021(10)
C20 0.0197(14) 0.0187(12) 0.0256(14) -0.0002(11) 0.0056(12) -0.0004(11)
C7 0.0144(12) 0.0116(11) 0.0146(12) -0.0001(9) 0.0042(10) 0.0009(9)
C6 0.0205(13) 0.0169(12) 0.0140(12) -0.0005(9) 0.0049(11) 0.0012(10)
C5 0.0231(14) 0.0224(13) 0.0182(13) 0.0000(10) 0.0103(12) 0.0008(11)
C4 0.0166(13) 0.0233(13) 0.0265(14) -0.0007(11) 0.0106(12) -0.0030(11)
C3 0.0161(13) 0.0204(12) 0.0174(13) -0.0015(10) 0.0041(11) -0.0012(10)
C2 0.0161(12) 0.0143(11) 0.0110(11) 0.0010(9) 0.0034(10) 0.0018(9)
C1 0.0137(12) 0.0161(12) 0.0141(12) 0.0013(9) 0.0028(10) 0.0021(10)
N2 0.0140(10) 0.0193(10) 0.0100(10) -0.0014(8) 0.0026(8) -0.0005(8)
C14 0.0128(12) 0.0105(10) 0.0166(12) -0.0004(9) 0.0057(10) 0.0014(9)
C13 0.0171(12) 0.0126(11) 0.0121(12) -0.0001(9) 0.0022(10) 0.0003(10)
C12 0.0182(13) 0.0153(12) 0.0155(12) -0.0008(9) 0.0074(11) -0.0001(10)
C11 0.0125(12) 0.0157(11) 0.0198(13) -0.0012(10) 0.0049(10) 0.0003(10)
C10 0.0145(12) 0.0166(12) 0.0139(12) -0.0009(9) 0.0031(10) 0.0012(10)
C9 0.0151(12) 0.0109(10) 0.0124(12) -0.0014(9) 0.0040(10) 0.0004(9)
C8 0.0141(12) 0.0142(11) 0.0166(12) 0.0009(9) 0.0050(10) 0.0008(9)

loop_
_atom_type_symbol
_atom_type_description
_atom_type_scat_dispersion_real
_atom_type_scat_dispersion_imag
_atom_type_scat_source
C C 0.0033 0.0016 'International Tables Vol C Tables 4.2.6.8 and 6.1.1.4'
H H 0.0000 0.0000 'International Tables Vol C Tables 4.2.6.8 and 6.1.1.4'
N N 0.0061 0.0033 'International Tables Vol C Tables 4.2.6.8 and 6.1.1.4'
O O 0.0106 0.0060 'International Tables Vol C Tables 4.2.6.8 and 6.1.1.4'
S S 0.1246 0.1234 'International Tables Vol C Tables 4.2.6.8 and 6.1.1.4'
Ag Ag -0.8971 1.1015 'International Tables Vol C Tables 4.2.6.8 and 6.1.1.4'

loop_
_geom_angle_atom_site_label_1
_geom_angle_atom_site_label_2
_geom_angle_atom_site_label_3
_geom_angle
_geom_angle_site_symmetry_1
_geom_angle_site_symmetry_3
N4 Ag2 N3 174.06(10) . .
N4 Ag2 Ag1 91.81(7) . .
N3 Ag2 Ag1 82.59(6) . .
N2 Ag1 N1 172.91(8) . .
N2 Ag1 Ag2 101.77(6) . .
N1 Ag1 Ag2 74.13(6) . .
O2 S1 O1 115.37(11) . .
O2 S1 N1 111.17(11) . .
O1 S1 N1 110.82(11) . .
O2 S1 C7 111.82(11) . .
O1 S1 C7 109.85(11) . .
N1 S1 C7 96.21(11) . .
O4 S2 O5 114.49(11) . .
O4 S2 N2 111.31(11) . .
O5 S2 N2 110.17(11) . .
O4 S2 C14 111.66(11) . .
O5 S2 C14 111.38(11) . .
N2 S2 C14 96.42(11) . .
H1A O1W H1B 117(4) . .
C15 N3 Ag2 116.91(17) . .
C15 N3 H3A 110(2) . .
Ag2 N3 H3A 108(2) . .
C15 N3 H3B 106(2) . .
Ag2 N3 H3B 107(2) . .
H3A N3 H3B 108(3) . .
C1 N1 S1 112.07(16) . .
C1 N1 Ag1 125.54(16) . .
S1 N1 Ag1 120.78(11) . .
N3 C15 C16 111.3(2) . .
N3 C15 H15B 109.4 . .
C16 C15 H15B 109.4 . .
N3 C15 H15A 109.4 . .
C16 C15 H15A 109.4 . .
H15B C15 H15A 108.0 . .
C17 C16 C15 113.2(2) . .
C17 C16 H16A 108.9 . .
C15 C16 H16A 108.9 . .
C17 C16 H16B 108.9 . .
C15 C16 H16B 108.9 . .
H16A C16 H16B 107.8 . .
C18 C17 C16 113.9(2) . .
C18 C17 H17A 108.8 . .
C16 C17 H17A 108.8 . .
C18 C17 H17B 108.8 . .
C16 C17 H17B 108.8 . .
H17A C17 H17B 107.7 . .
C17 C18 C19 112.6(2) . 1_455
C17 C18 H18B 109.1 . .
C19 C18 H18B 109.1 1_455 .
C17 C18 H18A 109.1 . .
C19 C18 H18A 109.1 1_455 .
H18B C18 H18A 107.8 . .
C20 C19 C18 114.2(2) . 1_655
C20 C19 H19A 108.7 . .
C18 C19 H19A 108.7 1_655 .
C20 C19 H19B 108.7 . .
C18 C19 H19B 108.7 1_655 .
H19A C19 H19B 107.6 . .
C22 N4 Ag2 113.86(17) . .
C22 N4 H4A 111(2) . .
Ag2 N4 H4A 112(2) . .
C22 N4 H4B 111(3) . .
Ag2 N4 H4B 105(3) . .
H4A N4 H4B 104(3) . .
N4 C22 C21 111.6(2) . .
N4 C22 H22B 109.3 . .
C21 C22 H22B 109.3 . .
N4 C22 H22A 109.3 . .
C21 C22 H22A 109.3 . .
H22B C22 H22A 108.0 . .
C22 C21 C20 112.5(2) . .
C22 C21 H21B 109.1 . .
C20 C21 H21B 109.1 . .
C22 C21 H21A 109.1 . .
C20 C21 H21A 109.1 . .
H21B C21 H21A 107.8 . .
C19 C20 C21 113.0(2) . .
C19 C20 H20A 109.0 . .
C21 C20 H20A 109.0 . .
C19 C20 H20B 109.0 . .
C21 C20 H20B 109.0 . .
H20A C20 H20B 107.8 . .
C2 C7 C6 123.0(2) . .
C2 C7 S1 107.90(18) . .
C6 C7 S1 129.0(2) . .
C7 C6 C5 116.7(2) . .
C7 C6 H6 121.6 . .
C5 C6 H6 121.6 . .
C6 C5 C4 121.1(2) . .
C6 C5 H5 119.5 . .
C4 C5 H5 119.5 . .
C3 C4 C5 121.3(2) . .
C3 C4 H4 119.3 . .
C5 C4 H4 119.3 . .
C4 C3 C2 117.9(2) . .
C4 C3 H3 121.0 . .
C2 C3 H3 121.0 . .
C7 C2 C3 119.9(2) . .
C7 C2 C1 111.8(2) . .
C3 C2 C1 128.3(2) . .
O3 C1 N1 124.4(2) . .
O3 C1 C2 124.2(2) . .
N1 C1 C2 111.5(2) . .
C8 N2 S2 111.84(17) . .
C8 N2 Ag1 125.39(16) . .
S2 N2 Ag1 122.42(12) . .
C9 C14 C13 122.8(2) . .
C9 C14 S2 107.61(18) . .
C13 C14 S2 129.6(2) . .
C14 C13 C12 116.6(2) . .
C14 C13 H13 121.7 . .
C12 C13 H13 121.7 . .
C11 C12 C13 121.1(2) . .
C11 C12 H12 119.4 . .
C13 C12 H12 119.4 . .
C10 C11 C12 121.3(2) . .
C10 C11 H11 119.4 . .
C12 C11 H11 119.4 . .
C9 C10 C11 117.6(2) . .
C9 C10 H10 121.2 . .
C11 C10 H10 121.2 . .
C14 C9 C10 120.5(2) . .
C14 C9 C8 111.9(2) . .
C10 C9 C8 127.6(2) . .
O6 C8 N2 124.5(2) . .
O6 C8 C9 123.3(2) . .
N2 C8 C9 112.2(2) . .

loop_
_geom_bond_atom_site_label_1
_geom_bond_atom_site_label_2
_geom_bond_distance
_geom_bond_site_symmetry_2
Ag2 N4 2.134(2) .
Ag2 N3 2.139(2) .
Ag2 Ag1 2.9820(3) .
Ag1 N2 2.132(2) .
Ag1 N1 2.144(2) .
S1 O2 1.4356(18) .
S1 O1 1.4440(18) .
S1 N1 1.629(2) .
S1 C7 1.757(3) .
S2 O4 1.4405(18) .
S2 O5 1.4473(18) .
S2 N2 1.625(2) .
S2 C14 1.762(2) .
O1W H1A 0.79(4) .
O1W H1B 0.72(4) .
O3 C1 1.222(3) .
N3 C15 1.483(4) .
N3 H3A 0.78(3) .
N3 H3B 0.82(3) .
N1 C1 1.375(3) .
O6 C8 1.233(3) .
C15 C16 1.516(4) .
C15 H15B 0.9900 .
C15 H15A 0.9900 .
C16 C17 1.515(4) .
C16 H16A 0.9900 .
C16 H16B 0.9900 .
C17 C18 1.514(4) .
C17 H17A 0.9900 .
C17 H17B 0.9900 .
C18 C19 1.517(4) 1_455
C18 H18B 0.9900 .
C18 H18A 0.9900 .
C19 C20 1.514(4) .
C19 C18 1.517(4) 1_655
C19 H19A 0.9900 .
C19 H19B 0.9900 .
N4 C22 1.477(3) .
N4 H4A 0.83(4) .
N4 H4B 0.77(3) .
C22 C21 1.504(4) .
C22 H22B 0.9900 .
C22 H22A 0.9900 .
C21 C20 1.514(4) .
C21 H21B 0.9900 .
C21 H21A 0.9900 .
C20 H20A 0.9900 .
C20 H20B 0.9900 .
C7 C2 1.381(3) .
C7 C6 1.386(3) .
C6 C5 1.387(4) .
C6 H6 0.9500 .
C5 C4 1.395(4) .
C5 H5 0.9500 .
C4 C3 1.388(4) .
C4 H4 0.9500 .
C3 C2 1.392(3) .
C3 H3 0.9500 .
C2 C1 1.506(3) .
N2 C8 1.375(3) .
C14 C9 1.382(3) .
C14 C13 1.384(3) .
C13 C12 1.392(3) .
C13 H13 0.9500 .
C12 C11 1.392(4) .
C12 H12 0.9500 .
C11 C10 1.391(3) .
C11 H11 0.9500 .
C10 C9 1.385(3) .
C10 H10 0.9500 .
C9 C8 1.492(3) .

loop_
_geom_hbond_atom_site_label_D
_geom_hbond_atom_site_label_H
_geom_hbond_atom_site_label_A
_geom_hbond_distance_DH
_geom_hbond_distance_HA
_geom_hbond_distance_DA
_geom_hbond_angle_DHA
_geom_hbond_site_symmetry_A
O1W H1A O6 0.79(4) 1.99(4) 2.758(3) 164(4) .
O1W H1B O2 0.72(4) 2.34(4) 2.905(3) 136(4) .
N3 H3A O3 0.78(3) 2.38(3) 3.122(3) 157(3) .
N3 H3B O5 0.82(3) 2.20(3) 2.974(3) 156(3) .
N4 H4A O5 0.83(4) 2.40(4) 3.078(3) 139(3) 4_566
O1W H1B O4 0.72(4) 2.54(4) 3.048(3) 129(4) 3_656

loop_
_geom_torsion_atom_site_label_1
_geom_torsion_atom_site_label_2
_geom_torsion_atom_site_label_3
_geom_torsion_atom_site_label_4
_geom_torsion
_geom_torsion_site_symmetry_1
_geom_torsion_site_symmetry_2
_geom_torsion_site_symmetry_3
_geom_torsion_site_symmetry_4
N4 Ag2 Ag1 N2 -98.27(9) . . . .
N3 Ag2 Ag1 N2 79.72(9) . . . .
N4 Ag2 Ag1 N1 87.68(9) . . . .
N3 Ag2 Ag1 N1 -94.32(9) . . . .
N4 Ag2 N3 C15 -151.3(8) . . . .
Ag1 Ag2 N3 C15 -170.98(19) . . . .
O2 S1 N1 C1 123.86(17) . . . .
O1 S1 N1 C1 -106.44(18) . . . .
C7 S1 N1 C1 7.56(19) . . . .
O2 S1 N1 Ag1 -42.46(16) . . . .
O1 S1 N1 Ag1 87.24(14) . . . .
C7 S1 N1 Ag1 -158.76(13) . . . .
N2 Ag1 N1 C1 37.5(7) . . . .
Ag2 Ag1 N1 C1 92.83(19) . . . .
N2 Ag1 N1 S1 -158.2(6) . . . .
Ag2 Ag1 N1 S1 -102.80(12) . . . .
Ag2 N3 C15 C16 -56.7(3) . . . .
N3 C15 C16 C17 -62.8(3) . . . .
C15 C16 C17 C18 -177.8(2) . . . .
C16 C17 C18 C19 178.0(2) . . . 1_455
N3 Ag2 N4 C22 87.1(9) . . . .
Ag1 Ag2 N4 C22 106.70(19) . . . .
Ag2 N4 C22 C21 -60.0(3) . . . .
N4 C22 C21 C20 178.4(2) . . . .
C18 C19 C20 C21 174.0(2) 1_655 . . .
C22 C21 C20 C19 173.7(2) . . . .
O2 S1 C7 C2 -121.58(17) . . . .
O1 S1 C7 C2 108.99(18) . . . .
N1 S1 C7 C2 -5.80(19) . . . .
O2 S1 C7 C6 57.4(3) . . . .
O1 S1 C7 C6 -72.0(3) . . . .
N1 S1 C7 C6 173.2(2) . . . .
C2 C7 C6 C5 -0.6(4) . . . .
S1 C7 C6 C5 -179.5(2) . . . .
C7 C6 C5 C4 -0.1(4) . . . .
C6 C5 C4 C3 0.6(4) . . . .
C5 C4 C3 C2 -0.3(4) . . . .
C6 C7 C2 C3 0.9(4) . . . .
S1 C7 C2 C3 180.00(19) . . . .
C6 C7 C2 C1 -176.5(2) . . . .
S1 C7 C2 C1 2.6(2) . . . .
C4 C3 C2 C7 -0.4(4) . . . .
C4 C3 C2 C1 176.5(2) . . . .
S1 N1 C1 O3 173.8(2) . . . .
Ag1 N1 C1 O3 -20.6(3) . . . .
S1 N1 C1 C2 -7.1(2) . . . .
Ag1 N1 C1 C2 158.48(16) . . . .
C7 C2 C1 O3 -178.2(2) . . . .
C3 C2 C1 O3 4.6(4) . . . .
C7 C2 C1 N1 2.6(3) . . . .
C3 C2 C1 N1 -174.5(2) . . . .
O4 S2 N2 C8 114.40(18) . . . .
O5 S2 N2 C8 -117.47(18) . . . .
C14 S2 N2 C8 -1.86(19) . . . .
O4 S2 N2 Ag1 -72.05(15) . . . .
O5 S2 N2 Ag1 56.07(15) . . . .
C14 S2 N2 Ag1 171.68(13) . . . .
N1 Ag1 N2 C8 159.7(6) . . . .
Ag2 Ag1 N2 C8 105.76(19) . . . .
N1 Ag1 N2 S2 -12.9(7) . . . .
Ag2 Ag1 N2 S2 -66.88(13) . . . .
O4 S2 C14 C9 -113.70(17) . . . .
O5 S2 C14 C9 116.93(17) . . . .
N2 S2 C14 C9 2.30(18) . . . .
O4 S2 C14 C13 64.3(3) . . . .
O5 S2 C14 C13 -65.1(3) . . . .
N2 S2 C14 C13 -179.7(2) . . . .
C9 C14 C13 C12 0.1(3) . . . .
S2 C14 C13 C12 -177.69(19) . . . .
C14 C13 C12 C11 0.2(4) . . . .
C13 C12 C11 C10 -0.4(4) . . . .
C12 C11 C10 C9 0.3(4) . . . .
C13 C14 C9 C10 -0.2(4) . . . .
S2 C14 C9 C10 178.01(19) . . . .
C13 C14 C9 C8 179.8(2) . . . .
S2 C14 C9 C8 -2.0(2) . . . .
C11 C10 C9 C14 0.0(3) . . . .
C11 C10 C9 C8 -180.0(2) . . . .
S2 N2 C8 O6 -179.1(2) . . . .
Ag1 N2 C8 O6 7.6(3) . . . .
S2 N2 C8 C9 0.9(3) . . . .
Ag1 N2 C8 C9 -172.38(15) . . . .
C14 C9 C8 O6 -179.2(2) . . . .
C10 C9 C8 O6 0.8(4) . . . .
C14 C9 C8 N2 0.8(3) . . . .
C10 C9 C8 N2 -179.2(2) . . . .
